data_4320889
loop_
_publ_author_name
'Tristram Chivers'
'Monica P. Gibson'
'Masood Parvez'
'Ignacio Vargas-Baca'

_publ_contact_author
;
    Masood Parvez
    Department of Chemistry
    University of Calgary
    2500 University Drive N.W.
    Calgary, Alberta, Canada T2N 1N4  
;
_publ_contact_author_email ' parvez@ucalgary.ca '
_publ_contact_author_fax ' (403)289-9488 '
_publ_contact_author_phone ' (403)220-5348 '
_publ_section_title
;
 Eight- and 16-Membered Cyanuric-Sulfanuric Ring Systems:
 C2N4S2\\rightarrow C2N3S Ring Contraction
;
_journal_name_full 'Inorganic Chemistry'
_journal_page_first 1697
_journal_page_last 1704
_journal_paper_doi 10.1021/ic991314u
_journal_volume 39
_journal_year 2000
_chemical_formula_sum 'C14 H12 N2 O S'
_chemical_formula_weight 256.32
_space_group_IT_number 32
_symmetry_cell_setting orthorhombic
_symmetry_space_group_name_Hall 'P 2 -2ab'
_symmetry_space_group_name_H-M 'P b a 2'
_atom_sites_solution_hydrogens geom
_atom_sites_solution_primary direct
_atom_sites_solution_secondary difmap
_audit_creation_method SHELXL-97
_cell_angle_alpha 90.00
_cell_angle_beta 90.00
_cell_angle_gamma 90.00
_cell_formula_units_Z 8
_cell_length_a 22.657(2)
_cell_length_b 10.570(2)
_cell_length_c 10.664(2)
_cell_measurement_reflns_used 25
_cell_measurement_temperature 170
_cell_measurement_theta_max 13.0
_cell_measurement_theta_min 7.0
_cell_volume 2553.9(7)
_computing_cell_refinement 'MSC/AFC Diffractometer Control (Molecular Structure Corporation, 1988)'
_computing_data_collection 'MSC/AFC Diffractometer Control (Molecular Structure Corporation, 1988)'
_computing_data_reduction 'TEXSAN (Molecular Structure Corporation, 1994)'
_computing_molecular_graphics 'TEXSAN (Molecular Structure Corporation, 1994)'
_computing_publication_material 'SHELXL-97 (Sheldrick, 1997)'
_computing_structure_refinement 'SHELXL-97 (Sheldrick, 1997)'
_computing_structure_solution 'SAPI91 (Fan, 1991)'
_diffrn_ambient_temperature 170
_diffrn_measurement_device_type Rigaku-AFC6S
_diffrn_measurement_method ' \w-2\q '
_diffrn_radiation_monochromator graphite
_diffrn_radiation_source 'fine-focus sealed tube'
_diffrn_radiation_type MoK\a
_diffrn_radiation_wavelength 0.71069
_diffrn_reflns_av_R_equivalents 0.0000
_diffrn_reflns_av_sigmaI/netI 0.1093
_diffrn_reflns_limit_h_max 29
_diffrn_reflns_limit_h_min 0
_diffrn_reflns_limit_k_max 13
_diffrn_reflns_limit_k_min 0
_diffrn_reflns_limit_l_max 13
_diffrn_reflns_limit_l_min 0
_diffrn_reflns_number 3112
_diffrn_reflns_theta_max 27.56
_diffrn_reflns_theta_min 2.13
_diffrn_standards_decay_% 0.0
_diffrn_standards_interval_count 200
_diffrn_standards_number 3
_exptl_absorpt_coefficient_mu 0.242
_exptl_absorpt_correction_T_max 1.000
_exptl_absorpt_correction_T_min 0.948
_exptl_absorpt_correction_type empirical
_exptl_absorpt_process_details
;
 \y-scan (3 reflections) (North, Phillips & Mathews, 1968) 
;
_exptl_crystal_colour ' colorless '
_exptl_crystal_density_diffrn 1.333
_exptl_crystal_density_method 'not measured'
_exptl_crystal_description ' plate '
_exptl_crystal_F_000 1072
_exptl_crystal_size_max 0.60
_exptl_crystal_size_mid 0.40
_exptl_crystal_size_min 0.20
_refine_diff_density_max 0.485
_refine_diff_density_min -0.456
_refine_diff_density_rms 0.104
_refine_ls_abs_structure_details 'Flack H D (1983), Acta Cryst. A39, 876-881'
_refine_ls_abs_structure_Flack -0.1(2)
_refine_ls_extinction_method none
_refine_ls_goodness_of_fit_ref 1.019
_refine_ls_hydrogen_treatment mixed
_refine_ls_matrix_type full
_refine_ls_number_parameters 269
_refine_ls_number_reflns 3112
_refine_ls_number_restraints 1
_refine_ls_restrained_S_all 1.019
_refine_ls_R_factor_all 0.1588
_refine_ls_R_factor_gt 0.0562
_refine_ls_shift/su_max 0.056
_refine_ls_shift/su_mean 0.005
_refine_ls_structure_factor_coef Fsqd
_refine_ls_weighting_details 'w=1/[\s^2^(Fo^2^)+(0.142P)^2^] where P=(Fo^2^+2Fc^2^)/3'
_refine_ls_weighting_scheme calc
_refine_ls_wR_factor_gt 0.1558
_refine_ls_wR_factor_ref 0.2303
_reflns_number_gt 1621
_reflns_number_total 3112
_reflns_threshold_expression >2sigma(I)
_cod_data_source_file ic991314u_6.cif
_cod_data_source_block 4c
_cod_depositor_comments
;
The following automatic conversions were performed:

'_symmetry_cell_setting' value ' orthorhombic ' changed to
'orthorhombic' according to the built-in table from CIF Core
dictionary named 'cif_core.dic' version 2.4.1 from 2010-06-29.

Automatic conversion script
Id: cif_fix_values 1646 2011-03-28 12:23:43Z adriana 

The following automatic conversions were performed:

'_refine_ls_weighting_scheme' value 'calc
w=1/[\s^2^(Fo^2^)+(0.142P)^2^] where P=(Fo^2^+2Fc^2^)/3' was changed
to 'calc'. New tag '_refine_ls_weighting_details' was created. The
value of the new tag was set to 'w=1/[\s^2^(Fo^2^)+(0.142P)^2^] where
P=(Fo^2^+2Fc^2^)/3'.

Automatic conversion script
Id: cif_fix_values 3143 2015-03-26 13:38:13Z robertas 
;
_cod_database_code 4320889

loop_
_symmetry_equiv_pos_as_xyz
'x, y, z'
'-x, -y, z'
'-x+1/2, y+1/2, z'
'x+1/2, -y+1/2, z'

loop_
_atom_site_label
_atom_site_type_symbol
_atom_site_fract_x
_atom_site_fract_y
_atom_site_fract_z
_atom_site_U_iso_or_equiv
_atom_site_adp_type
_atom_site_occupancy
_atom_site_calc_flag
_atom_site_refinement_flags
_atom_site_disorder_assembly
_atom_site_disorder_group
S1 S 0.62146(8) 0.14238(19) 0.6905(2) 0.0278(4) Uani 1 d . . .
S2 S 0.56298(8) -0.23959(18) 0.7514(2) 0.0274(4) Uani 1 d . . .
O1 O 0.6641(3) 0.1022(6) 0.7829(6) 0.0374(15) Uani 1 d . . .
O2 O 0.5480(3) -0.3379(5) 0.6646(6) 0.0368(15) Uani 1 d . . .
N1 N 0.5567(3) 0.1770(6) 0.7323(6) 0.0289(16) Uani 1 d . . .
N2 N 0.6137(3) 0.0524(7) 0.5697(6) 0.0330(17) Uani 1 d . . .
N3 N 0.5758(3) -0.0986(6) 0.7050(7) 0.0305(16) Uani 1 d . . .
N4 N 0.5204(3) -0.2243(7) 0.8696(7) 0.0302(16) Uani 1 d . . .
C1 C 0.5374(3) 0.1956(7) 0.8468(8) 0.0261(17) Uani 1 d . . .
C2 C 0.5737(2) 0.1888(5) 0.9646(4) 0.0305(19) Uani 1 d G . .
C3 C 0.6047(3) 0.2959(4) 1.0017(5) 0.048(3) Uani 1 d G . .
H3 H 0.6019 0.3716 0.9541 0.061(7) Uiso 1 calc R . .
C4 C 0.6399(3) 0.2921(4) 1.1085(5) 0.047(2) Uani 1 d G . .
H4 H 0.6611 0.3653 1.1338 0.061(7) Uiso 1 calc R . .
C5 C 0.6440(2) 0.1813(5) 1.1781(4) 0.046(3) Uani 1 d G . .
C6 C 0.6129(3) 0.0742(5) 1.1410(5) 0.057(3) Uani 1 d G . .
H6 H 0.6157 -0.0015 1.1886 0.061(7) Uiso 1 calc R . .
C7 C 0.5778(3) 0.0780(5) 1.0343(6) 0.045(2) Uani 1 d G . .
H7 H 0.5566 0.0048 1.0089 0.061(7) Uiso 1 calc R . .
C8 C 0.6837(3) 0.1754(8) 1.2930(6) 0.066(4) Uani 1 d G . .
H8A H 0.7017 0.2556 1.3059 0.061(7) Uiso 1 calc R . .
H8B H 0.7134 0.1133 1.2803 0.061(7) Uiso 1 calc R . .
H8C H 0.6609 0.1537 1.3645 0.061(7) Uiso 1 calc R . .
C9 C 0.64800(19) 0.2803(4) 0.6214(3) 0.0316(19) Uani 1 d G . .
C10 C 0.7070(2) 0.3128(4) 0.6365(6) 0.046(3) Uani 1 d G . .
H10 H 0.7326 0.2594 0.6832 0.061(7) Uiso 1 calc R . .
C11 C 0.7286(2) 0.4236(5) 0.5833(7) 0.058(3) Uani 1 d G . .
H11 H 0.7689 0.4459 0.5936 0.061(7) Uiso 1 calc R . .
C12 C 0.6912(3) 0.5018(4) 0.5150(5) 0.061(3) Uani 1 d G . .
H12 H 0.7060 0.5775 0.4786 0.061(7) Uiso 1 calc R . .
C13 C 0.6322(3) 0.4692(4) 0.4999(6) 0.049(3) Uani 1 d G . .
H13 H 0.6066 0.5227 0.4533 0.061(7) Uiso 1 calc R . .
C14 C 0.6106(2) 0.3585(4) 0.5531(5) 0.041(2) Uani 1 d G . .
H14 H 0.5703 0.3362 0.5428 0.061(7) Uiso 1 calc R . .
C15 C 0.5918(3) -0.0618(4) 0.5911(7) 0.0298(18) Uani 1 d G . .
C16 C 0.5848(2) -0.1405(5) 0.4738(4) 0.0267(17) Uani 1 d G . .
C17 C 0.52898(19) -0.1778(6) 0.4344(5) 0.041(2) Uani 1 d G . .
H17 H 0.4951 -0.1537 0.4812 0.061(7) Uiso 1 calc R . .
C18 C 0.52269(17) -0.2504(6) 0.3266(5) 0.046(2) Uani 1 d G . .
H18 H 0.4845 -0.2759 0.2996 0.061(7) Uiso 1 calc R . .
C19 C 0.5722(2) -0.2857(4) 0.2581(4) 0.040(2) Uani 1 d G . .
C20 C 0.62806(18) -0.2484(5) 0.2975(4) 0.039(2) Uani 1 d G . .
H20 H 0.6619 -0.2725 0.2506 0.061(7) Uiso 1 calc R . .
C21 C 0.63435(18) -0.1758(6) 0.4053(5) 0.040(2) Uani 1 d G . .
H21 H 0.6725 -0.1503 0.4322 0.061(7) Uiso 1 calc R . .
C22 C 0.5667(3) -0.3740(6) 0.1437(5) 0.054(3) Uani 1 d G . .
H22A H 0.6047 -0.3880 0.1085 0.061(7) Uiso 1 calc R . .
H22B H 0.5418 -0.3360 0.0827 0.061(7) Uiso 1 calc R . .
H22C H 0.5502 -0.4525 0.1693 0.061(7) Uiso 1 calc R . .
C23 C 0.6280(2) -0.2826(5) 0.8314(5) 0.0282(18) Uani 1 d G . .
C24 C 0.6585(3) -0.1957(4) 0.9049(6) 0.043(2) Uani 1 d G . .
H24 H 0.6448 -0.1110 0.9109 0.061(7) Uiso 1 calc R . .
C25 C 0.7088(2) -0.2329(6) 0.9695(6) 0.049(3) Uani 1 d G . .
H25 H 0.7296 -0.1735 1.0197 0.061(7) Uiso 1 calc R . .
C26 C 0.7288(2) -0.3569(7) 0.9606(6) 0.054(3) Uani 1 d G . .
H26 H 0.7632 -0.3824 1.0048 0.061(7) Uiso 1 calc R . .
C27 C 0.6984(3) -0.4438(5) 0.8871(7) 0.053(3) Uani 1 d G . .
H27 H 0.7120 -0.5286 0.8811 0.061(7) Uiso 1 calc R . .
C28 C 0.6480(3) -0.4066(5) 0.8225(5) 0.044(2) Uani 1 d G . .
H28 H 0.6272 -0.4660 0.7723 0.061(7) Uiso 1 calc R . .

loop_
_atom_site_aniso_label
_atom_site_aniso_U_11
_atom_site_aniso_U_22
_atom_site_aniso_U_33
_atom_site_aniso_U_23
_atom_site_aniso_U_13
_atom_site_aniso_U_12
S1 0.0253(9) 0.0316(10) 0.0266(9) -0.0019(10) 0.0016(9) 0.0003(8)
S2 0.0265(8) 0.0296(10) 0.0261(8) 0.0041(9) -0.0013(9) -0.0008(8)
O1 0.036(3) 0.043(4) 0.033(3) -0.003(3) -0.007(3) 0.011(3)
O2 0.043(4) 0.032(3) 0.035(4) -0.003(3) 0.001(3) -0.001(3)
N1 0.019(3) 0.034(4) 0.033(4) 0.002(3) 0.001(3) 0.003(3)
N2 0.037(4) 0.038(4) 0.024(4) -0.007(3) 0.008(3) -0.010(3)
N3 0.037(4) 0.027(3) 0.027(3) 0.004(3) -0.002(3) -0.003(3)
N4 0.030(4) 0.030(4) 0.030(4) 0.005(3) 0.001(3) 0.004(3)
C1 0.026(4) 0.022(4) 0.030(4) -0.001(4) -0.001(3) -0.001(3)
C2 0.027(4) 0.034(5) 0.030(4) -0.002(4) 0.004(3) 0.001(3)
C3 0.066(7) 0.034(5) 0.044(5) -0.004(5) -0.010(5) -0.005(5)
C4 0.050(6) 0.046(6) 0.045(6) -0.008(5) -0.011(5) -0.007(5)
C5 0.037(5) 0.074(7) 0.028(5) -0.011(5) 0.002(4) 0.006(5)
C6 0.072(8) 0.058(7) 0.042(6) 0.027(5) -0.017(5) -0.018(6)
C7 0.045(6) 0.041(6) 0.048(6) 0.010(5) -0.012(5) -0.008(4)
C8 0.060(7) 0.112(11) 0.026(5) 0.001(6) -0.006(5) -0.013(7)
C9 0.034(5) 0.030(5) 0.032(4) -0.001(4) 0.008(4) -0.006(4)
C10 0.051(6) 0.039(6) 0.048(6) -0.018(5) 0.011(5) -0.008(5)
C11 0.049(6) 0.056(7) 0.070(8) -0.025(6) 0.031(6) -0.023(5)
C12 0.077(8) 0.036(6) 0.069(8) 0.003(6) 0.025(7) -0.009(6)
C13 0.053(7) 0.044(6) 0.050(6) 0.002(5) 0.005(5) -0.006(5)
C14 0.049(6) 0.036(5) 0.038(5) 0.008(4) 0.004(4) 0.000(4)
C15 0.036(5) 0.030(5) 0.023(4) -0.002(4) 0.001(4) -0.004(4)
C16 0.036(4) 0.023(4) 0.021(4) 0.002(3) 0.004(3) -0.003(4)
C17 0.024(5) 0.061(7) 0.037(5) -0.008(5) -0.005(4) 0.007(4)
C18 0.030(4) 0.069(7) 0.038(5) -0.010(5) -0.002(4) -0.004(5)
C19 0.069(6) 0.035(5) 0.017(3) 0.007(4) -0.007(4) -0.005(4)
C20 0.040(5) 0.045(5) 0.033(4) -0.003(4) 0.010(4) -0.003(4)
C21 0.046(6) 0.046(6) 0.028(5) 0.003(4) 0.004(4) -0.006(4)
C22 0.084(8) 0.049(7) 0.029(5) -0.007(5) 0.006(5) -0.008(6)
C23 0.019(4) 0.035(5) 0.030(4) 0.008(4) 0.000(3) 0.004(3)
C24 0.036(5) 0.046(6) 0.046(6) 0.007(5) -0.011(4) -0.009(4)
C25 0.045(5) 0.056(7) 0.046(6) 0.010(5) -0.003(5) -0.014(5)
C26 0.047(6) 0.079(8) 0.034(5) 0.007(6) -0.004(5) 0.021(6)
C27 0.051(6) 0.058(7) 0.049(6) -0.005(6) -0.005(5) 0.020(5)
C28 0.061(7) 0.039(5) 0.033(5) 0.005(4) 0.000(5) 0.016(5)

loop_
_atom_type_symbol
_atom_type_description
_atom_type_scat_dispersion_real
_atom_type_scat_dispersion_imag
_atom_type_scat_source
C C 0.0033 0.0016 'International Tables Vol C Tables 4.2.6.8 and 6.1.1.4'
H H 0.0000 0.0000 'International Tables Vol C Tables 4.2.6.8 and 6.1.1.4'
N N 0.0061 0.0033 'International Tables Vol C Tables 4.2.6.8 and 6.1.1.4'
O O 0.0106 0.0060 'International Tables Vol C Tables 4.2.6.8 and 6.1.1.4'
S S 0.1246 0.1234 'International Tables Vol C Tables 4.2.6.8 and 6.1.1.4'

loop_
_geom_angle_atom_site_label_1
_geom_angle_atom_site_label_2
_geom_angle_atom_site_label_3
_geom_angle
_geom_angle_site_symmetry_1
_geom_angle_site_symmetry_3
_geom_angle_publ_flag
O1 S1 N1 119.9(4) . . ?
O1 S1 N2 116.4(4) . . ?
N1 S1 N2 105.2(4) . . ?
O1 S1 C9 107.7(3) . . ?
N1 S1 C9 104.3(3) . . ?
N2 S1 C9 101.1(3) . . ?
O2 S2 N4 116.1(4) . . ?
O2 S2 N3 121.3(4) . . ?
N4 S2 N3 105.1(4) . . ?
O2 S2 C23 108.9(3) . . ?
N4 S2 C23 98.6(3) . . ?
N3 S2 C23 103.8(3) . . ?
C1 N1 S1 127.4(6) . . ?
C15 N2 S1 116.1(6) . . ?
C15 N3 S2 127.4(5) . . ?
C1 N4 S2 117.5(6) 2_655 . ?
N1 C1 N4 121.2(7) . 2_655 ?
N1 C1 C2 126.1(6) . . ?
N4 C1 C2 112.7(7) 2_655 . ?
C3 C2 C7 120.0 . . ?
C3 C2 C1 118.4(5) . . ?
C7 C2 C1 121.6(5) . . ?
C2 C3 C4 120.0 . . ?
C5 C4 C3 120.0 . . ?
C6 C5 C4 120.0 . . ?
C6 C5 C8 119.7 . . ?
C4 C5 C8 120.3 . . ?
C5 C6 C7 120.0 . . ?
C6 C7 C2 120.0 . . ?
C10 C9 C14 120.0 . . ?
C10 C9 S1 119.4(2) . . ?
C14 C9 S1 120.6(2) . . ?
C11 C10 C9 120.0 . . ?
C10 C11 C12 120.0 . . ?
C13 C12 C11 120.0 . . ?
C12 C13 C14 120.0 . . ?
C13 C14 C9 120.0 . . ?
N3 C15 N2 121.9(6) . . ?
N3 C15 C16 124.6(4) . . ?
N2 C15 C16 113.5(6) . . ?
C17 C16 C21 120.0 . . ?
C17 C16 C15 120.2(4) . . ?
C21 C16 C15 119.8(4) . . ?
C16 C17 C18 120.0 . . ?
C19 C18 C17 120.0 . . ?
C18 C19 C20 120.0 . . ?
C18 C19 C22 120.9 . . ?
C20 C19 C22 119.0 . . ?
C21 C20 C19 120.0 . . ?
C20 C21 C16 120.0 . . ?
C24 C23 C28 120.0 . . ?
C24 C23 S2 121.2(3) . . ?
C28 C23 S2 118.8(3) . . ?
C23 C24 C25 120.0 . . ?
C26 C25 C24 120.0 . . ?
C25 C26 C27 120.0 . . ?
C28 C27 C26 120.0 . . ?
C27 C28 C23 120.0 . . ?

loop_
_geom_bond_atom_site_label_1
_geom_bond_atom_site_label_2
_geom_bond_distance
_geom_bond_site_symmetry_2
_geom_bond_publ_flag
S1 O1 1.444(6) . ?
S1 N1 1.577(6) . ?
S1 N2 1.611(7) . ?
S1 C9 1.740(4) . ?
S2 O2 1.433(6) . ?
S2 N4 1.596(7) . ?
S2 N3 1.597(7) . ?
S2 C23 1.762(4) . ?
N1 C1 1.311(10) . ?
N2 C15 1.325(8) . ?
N3 C15 1.326(10) . ?
N4 C1 1.366(10) 2_655 ?
C1 N4 1.367(10) 2_655 ?
C1 C2 1.503(9) . ?
C2 C3 1.3900 . ?
C2 C7 1.3900 . ?
C3 C4 1.3900 . ?
C4 C5 1.3900 . ?
C5 C6 1.3900 . ?
C5 C8 1.5216 . ?
C6 C7 1.3900 . ?
C9 C10 1.3900 . ?
C9 C14 1.3900 . ?
C10 C11 1.3900 . ?
C11 C12 1.3900 . ?
C12 C13 1.3900 . ?
C13 C14 1.3900 . ?
C15 C16 1.511(8) . ?
C16 C17 1.3900 . ?
C16 C21 1.3900 . ?
C17 C18 1.3900 . ?
C18 C19 1.3900 . ?
C19 C20 1.3900 . ?
C19 C22 1.5413 . ?
C20 C21 1.3900 . ?
C23 C24 1.3900 . ?
C23 C28 1.3900 . ?
C24 C25 1.3900 . ?
C25 C26 1.3900 . ?
C26 C27 1.3900 . ?
C27 C28 1.3900 . ?

loop_
_geom_torsion_atom_site_label_1
_geom_torsion_atom_site_label_2
_geom_torsion_atom_site_label_3
_geom_torsion_atom_site_label_4
_geom_torsion
_geom_torsion_site_symmetry_1
_geom_torsion_site_symmetry_2
_geom_torsion_site_symmetry_3
_geom_torsion_site_symmetry_4
_geom_torsion_publ_flag
O1 S1 N1 C1 12.9(9) . . . . ?
N2 S1 N1 C1 146.4(7) . . . . ?
C9 S1 N1 C1 -107.6(7) . . . . ?
O1 S1 N2 C15 65.7(7) . . . . ?
N1 S1 N2 C15 -69.7(7) . . . . ?
C9 S1 N2 C15 -178.0(6) . . . . ?
O2 S2 N3 C15 -22.0(9) . . . . ?
N4 S2 N3 C15 -156.2(7) . . . . ?
C23 S2 N3 C15 100.7(7) . . . . ?
O2 S2 N4 C1 -61.1(7) . . . 2_655 ?
N3 S2 N4 C1 75.9(7) . . . 2_655 ?
C23 S2 N4 C1 -177.2(6) . . . 2_655 ?
S1 N1 C1 N4 -179.5(6) . . . 2_655 ?
S1 N1 C1 C2 0.5(12) . . . . ?
N1 C1 C2 C3 85.1(9) . . . . ?
N4 C1 C2 C3 -95.0(7) 2_655 . . . ?
N1 C1 C2 C7 -93.3(9) . . . . ?
N4 C1 C2 C7 86.6(7) 2_655 . . . ?
C7 C2 C3 C4 0.0 . . . . ?
C1 C2 C3 C4 -178.4(5) . . . . ?
C2 C3 C4 C5 0.0 . . . . ?
C3 C4 C5 C6 0.0 . . . . ?
C3 C4 C5 C8 178.3 . . . . ?
C4 C5 C6 C7 0.0 . . . . ?
C8 C5 C6 C7 -178.3 . . . . ?
C5 C6 C7 C2 0.0 . . . . ?
C3 C2 C7 C6 0.0 . . . . ?
C1 C2 C7 C6 178.4(5) . . . . ?
O1 S1 C9 C10 15.7(4) . . . . ?
N1 S1 C9 C10 144.1(3) . . . . ?
N2 S1 C9 C10 -106.9(4) . . . . ?
O1 S1 C9 C14 -163.4(4) . . . . ?
N1 S1 C9 C14 -35.0(4) . . . . ?
N2 S1 C9 C14 74.0(4) . . . . ?
C14 C9 C10 C11 0.0 . . . . ?
S1 C9 C10 C11 -179.1(2) . . . . ?
C9 C10 C11 C12 0.0 . . . . ?
C10 C11 C12 C13 0.0 . . . . ?
C11 C12 C13 C14 0.0 . . . . ?
C12 C13 C14 C9 0.0 . . . . ?
C10 C9 C14 C13 0.0 . . . . ?
S1 C9 C14 C13 179.1(2) . . . . ?
S2 N3 C15 N2 -164.8(6) . . . . ?
S2 N3 C15 C16 18.2(12) . . . . ?
S1 N2 C15 N3 1.8(11) . . . . ?
S1 N2 C15 C16 179.1(5) . . . . ?
N3 C15 C16 C17 61.3(9) . . . . ?
N2 C15 C16 C17 -115.9(6) . . . . ?
N3 C15 C16 C21 -118.6(7) . . . . ?
N2 C15 C16 C21 64.2(8) . . . . ?
C21 C16 C17 C18 0.0 . . . . ?
C15 C16 C17 C18 -179.9(5) . . . . ?
C16 C17 C18 C19 0.0 . . . . ?
C17 C18 C19 C20 0.0 . . . . ?
C17 C18 C19 C22 175.6 . . . . ?
C18 C19 C20 C21 0.0 . . . . ?
C22 C19 C20 C21 -175.6 . . . . ?
C19 C20 C21 C16 0.0 . . . . ?
C17 C16 C21 C20 0.0 . . . . ?
C15 C16 C21 C20 179.9(5) . . . . ?
O2 S2 C23 C24 168.5(4) . . . . ?
N4 S2 C23 C24 -70.0(4) . . . . ?
N3 S2 C23 C24 38.0(5) . . . . ?
O2 S2 C23 C28 -13.1(5) . . . . ?
N4 S2 C23 C28 108.4(4) . . . . ?
N3 S2 C23 C28 -143.6(4) . . . . ?
C28 C23 C24 C25 0.0 . . . . ?
S2 C23 C24 C25 178.4(5) . . . . ?
C23 C24 C25 C26 0.0 . . . . ?
C24 C25 C26 C27 0.0 . . . . ?
C25 C26 C27 C28 0.0 . . . . ?
C26 C27 C28 C23 0.0 . . . . ?
C24 C23 C28 C27 0.0 . . . . ?
S2 C23 C28 C27 -178.4(5) . . . . ?
